data_2017575
loop_
_publ_author_name
'Makowski, Maciej'
'Lisowski, Marek'
'Maciag, Anna'
'Wiktor, Maciej'
'Szlachcic, Anna'
'Lis, Tadeusz'

_publ_section_title
;
 Two pentadehydropeptides with different configurations of the \DPhe
 residues
;
_journal_coeditor_code SK3358
_journal_issue 3
_journal_name_full 'Acta Crystallographica Section C'
_journal_page_first o119
_journal_page_last o123
_journal_paper_doi 10.1107/S0108270110003094
_journal_volume 66
_journal_year 2010
_chemical_formula_iupac 'C29 H33 N5 O8'
_chemical_formula_moiety 'C29 H33 N5 O8'
_chemical_formula_sum 'C29 H33 N5 O8'
_chemical_formula_weight 579.60
_chemical_name_common
;
Boc^0^--Gly^1^--\D^E^Phe^2^--Gly^3^--\D^E^Phe^4^--Gly^5^--OH
;
_chemical_name_systematic
;
(<i>E</i>,<i>E</i>)-<i>N</i>-(<i>tert</i>-
butoxycarbonyl)glycylphenylalanylglycylphenylalanylglycine
;
_space_group_IT_number 14
_symmetry_cell_setting monoclinic
_symmetry_space_group_name_Hall '-P 2ybc'
_symmetry_space_group_name_H-M 'P 1 21/c 1'
_cell_angle_alpha 90.00
_cell_angle_beta 97.41(5)
_cell_angle_gamma 90.00
_cell_formula_units_Z 4
_cell_length_a 13.520(6)
_cell_length_b 22.9220(11)
_cell_length_c 9.795(5)
_cell_measurement_reflns_used 13457
_cell_measurement_temperature 100(2)
_cell_measurement_theta_max 75
_cell_measurement_theta_min 3
_cell_volume 3010(2)
_computing_cell_refinement 'CrysAlis RED (Oxford Diffraction, 2003)'
_computing_data_collection 'CrysAlis CCD (Oxford Diffraction, 2003)'
_computing_data_reduction 'CrysAlis RED (Oxford Diffraction, 2003)'
_computing_molecular_graphics
;
Mercury (Macrae <i>et al.</i>,  2006) and SHELXTL (Sheldrick,
2008)
;
_computing_publication_material 'SHELXL97 (Sheldrick, 2008)'
_computing_structure_refinement 'SHELXL97 (Sheldrick, 2008)'
_computing_structure_solution 'SHELXS97 (Sheldrick, 2008)'
_diffrn_ambient_temperature 100(2)
_diffrn_measured_fraction_theta_full 0.983
_diffrn_measured_fraction_theta_max 0.938
_diffrn_measurement_device_type 'Oxford Xcalibur PX \k-geometry diffractometer with CCD area detector'
_diffrn_measurement_method '\w and \f'
_diffrn_radiation_monochromator graphite
_diffrn_radiation_source 'fine-focus sealed tube'
_diffrn_radiation_type CuK\a
_diffrn_radiation_wavelength 1.54180
_diffrn_reflns_av_R_equivalents 0.0649
_diffrn_reflns_av_sigmaI/netI 0.0535
_diffrn_reflns_limit_h_max 13
_diffrn_reflns_limit_h_min -17
_diffrn_reflns_limit_k_max 28
_diffrn_reflns_limit_k_min -25
_diffrn_reflns_limit_l_max 10
_diffrn_reflns_limit_l_min -11
_diffrn_reflns_number 24796
_diffrn_reflns_theta_full 67.50
_diffrn_reflns_theta_max 76.97
_diffrn_reflns_theta_min 3.30
_exptl_absorpt_coefficient_mu 0.787
_exptl_absorpt_correction_T_max 0.970
_exptl_absorpt_correction_T_min 0.760
_exptl_absorpt_correction_type analytical
_exptl_absorpt_process_details '(CrysAlis RED; Oxford Diffraction, 2003)'
_exptl_crystal_colour colourless
_exptl_crystal_density_diffrn 1.279
_exptl_crystal_density_method 'not measured'
_exptl_crystal_description plate
_exptl_crystal_F_000 1224
_exptl_crystal_size_max 0.38
_exptl_crystal_size_mid 0.25
_exptl_crystal_size_min 0.04
_refine_diff_density_max 0.40
_refine_diff_density_min -0.35
_refine_ls_extinction_method none
_refine_ls_goodness_of_fit_ref 1.001
_refine_ls_hydrogen_treatment constr
_refine_ls_matrix_type full
_refine_ls_number_parameters 383
_refine_ls_number_reflns 5975
_refine_ls_number_restraints 0
_refine_ls_restrained_S_all 1.001
_refine_ls_R_factor_all 0.0823
_refine_ls_R_factor_gt 0.0531
_refine_ls_shift/su_max 0.000
_refine_ls_shift/su_mean 0.000
_refine_ls_structure_factor_coef Fsqd
_refine_ls_weighting_details 'calc w = 1/[\s^2^(Fo^2^)+(0.081P)^2^] where P=(Fo^2^+2Fc^2^)/3'
_refine_ls_weighting_scheme calc
_refine_ls_wR_factor_gt 0.1309
_refine_ls_wR_factor_ref 0.1399
_reflns_number_gt 3955
_reflns_number_total 5975
_reflns_threshold_expression I>2\s(I)
_cod_data_source_file sk3358.cif
_cod_data_source_block II
_cod_original_sg_symbol_H-M P21/c
_cod_database_code 2017575
_cod_database_fobs_code 2017575

loop_
_symmetry_equiv_pos_as_xyz
'x, y, z'
'-x, y+1/2, -z+1/2'
'-x, -y, -z'
'x, -y-1/2, z-1/2'

loop_
_atom_site_type_symbol
_atom_site_label
_atom_site_fract_x
_atom_site_fract_y
_atom_site_fract_z
_atom_site_U_iso_or_equiv
_atom_site_adp_type
_atom_site_calc_flag
_atom_site_refinement_flags
_atom_site_occupancy
_atom_site_disorder_assembly
_atom_site_disorder_group
O O1 0.18930(12) 0.02617(7) 0.32654(16) 0.0332(4) Uani d . 1 . .
O O2 0.27891(12) 0.03990(6) 0.14823(15) 0.0329(4) Uani d . 1 . .
O O3 0.47050(13) 0.06921(6) 0.36639(17) 0.0377(4) Uani d . 1 . .
O O4 0.68886(13) 0.09537(7) 0.45643(16) 0.0354(4) Uani d . 1 . .
O O5 0.57399(13) 0.25010(7) 0.61951(17) 0.0367(4) Uani d . 1 . .
O O6 0.36644(13) 0.26125(6) 0.72963(15) 0.0335(4) Uani d . 1 . .
O O7 0.48750(13) 0.36462(7) 0.40241(17) 0.0373(4) Uani d . 1 . .
O O8 0.41320(13) 0.43985(6) 0.48633(15) 0.0313(4) Uani d . 1 . .
H H8 0.3690 0.4453 0.5378 0.038 Uiso calc R 1 . .
N N1 0.33318(15) -0.01923(7) 0.32839(19) 0.0298(4) Uani d . 1 . .
H H1 0.3162 -0.0383 0.3998 0.036 Uiso calc R 1 . .
N N2 0.57253(14) 0.02591(7) 0.23082(19) 0.0288(4) Uani d . 1 . .
H H2 0.5855 -0.0070 0.1903 0.035 Uiso calc R 1 . .
N N3 0.62427(14) 0.16869(7) 0.31908(18) 0.0274(4) Uani d . 1 . .
H H3 0.5955 0.1787 0.2367 0.033 Uiso calc R 1 . .
N N4 0.48193(14) 0.18150(7) 0.49652(18) 0.0267(4) Uani d . 1 . .
H H4 0.4804 0.1553 0.4306 0.032 Uiso calc R 1 . .
N N5 0.36192(15) 0.28390(7) 0.50378(18) 0.0282(4) Uani d . 1 . .
H H5 0.3621 0.2703 0.4198 0.034 Uiso calc R 1 . .
C C4 0.0573(2) 0.04341(12) 0.1347(3) 0.0426(6) Uani d . 1 . .
H H4A 0.1025 0.0487 0.0651 0.064 Uiso calc R 1 . .
H H4B -0.0044 0.0653 0.1076 0.064 Uiso calc R 1 . .
H H4C 0.0416 0.0019 0.1423 0.064 Uiso calc R 1 . .
C C3 0.14534(19) 0.12760(10) 0.2637(3) 0.0395(6) Uani d . 1 . .
H H3A 0.1833 0.1385 0.3521 0.059 Uiso calc R 1 . .
H H3B 0.0889 0.1543 0.2424 0.059 Uiso calc R 1 . .
H H3C 0.1887 0.1300 0.1911 0.059 Uiso calc R 1 . .
C C2 0.03742(19) 0.06070(12) 0.3806(3) 0.0415(6) Uani d . 1 . .
H H2A 0.0174 0.0199 0.3892 0.062 Uiso calc R 1 . .
H H2B -0.0219 0.0847 0.3540 0.062 Uiso calc R 1 . .
H H2C 0.0717 0.0744 0.4691 0.062 Uiso calc R 1 . .
C C1 0.10681(18) 0.06553(10) 0.2721(2) 0.0340(5) Uani d . 1 . .
C C5 0.26754(18) 0.01776(9) 0.2601(2) 0.0285(5) Uani d . 1 . .
C C6 0.43026(18) -0.02841(9) 0.2879(2) 0.0305(5) Uani d . 1 . .
H H6A 0.4230 -0.0428 0.1918 0.037 Uiso calc R 1 . .
H H6B 0.4656 -0.0588 0.3475 0.037 Uiso calc R 1 . .
C C7 0.49235(17) 0.02727(9) 0.2985(2) 0.0271(5) Uani d . 1 . .
C C8 0.63803(17) 0.07373(9) 0.2197(2) 0.0262(5) Uani d . 1 . .
C C16 0.65184(17) 0.11318(9) 0.3429(2) 0.0264(5) Uani d . 1 . .
C C9 0.68645(18) 0.07879(9) 0.1112(2) 0.0315(5) Uani d . 1 . .
H H9 0.6711 0.0498 0.0423 0.038 Uiso calc R 1 . .
C C10 0.76042(18) 0.12244(9) 0.0808(2) 0.0322(5) Uani d . 1 . .
C C11 0.7713(2) 0.13282(10) -0.0571(3) 0.0387(6) Uani d . 1 . .
H H11 0.7324 0.1111 -0.1273 0.046 Uiso calc R 1 . .
C C12 0.8380(2) 0.17431(12) -0.0929(3) 0.0465(7) Uani d . 1 . .
H H12 0.8439 0.1810 -0.1872 0.056 Uiso calc R 1 . .
C C13 0.8955(2) 0.20571(11) 0.0067(3) 0.0470(7) Uani d . 1 . .
H H13 0.9408 0.2343 -0.0183 0.056 Uiso calc R 1 . .
C C14 0.88711(19) 0.19542(11) 0.1434(3) 0.0428(6) Uani d . 1 . .
H H14 0.9270 0.2170 0.2127 0.051 Uiso calc R 1 . .
C C15 0.82074(18) 0.15368(10) 0.1811(3) 0.0364(5) Uani d . 1 . .
H H15 0.8167 0.1465 0.2758 0.044 Uiso calc R 1 . .
C C17 0.64069(19) 0.21258(9) 0.4258(2) 0.0318(5) Uani d . 1 . .
H H17A 0.6444 0.2512 0.3813 0.038 Uiso calc R 1 . .
H H17B 0.7063 0.2051 0.4806 0.038 Uiso calc R 1 . .
C C18 0.56340(18) 0.21567(9) 0.5223(2) 0.0285(5) Uani d . 1 . .
C C19 0.39926(17) 0.18566(9) 0.5699(2) 0.0261(5) Uani d . 1 . .
C C27 0.37569(17) 0.24722(9) 0.6110(2) 0.0263(5) Uani d . 1 . .
C C20 0.34466(17) 0.13843(9) 0.5897(2) 0.0273(5) Uani d . 1 . .
H H20 0.3688 0.1029 0.5565 0.033 Uiso calc R 1 . .
C C21 0.25360(18) 0.13316(9) 0.6546(2) 0.0289(5) Uani d . 1 . .
C C22 0.1872(2) 0.17864(10) 0.6733(3) 0.0399(6) Uani d . 1 . .
H H22 0.1994 0.2165 0.6398 0.048 Uiso calc R 1 . .
C C23 0.1050(2) 0.16924(12) 0.7394(3) 0.0480(7) Uani d . 1 . .
H H23 0.0611 0.2007 0.7510 0.058 Uiso calc R 1 . .
C C24 0.0850(2) 0.11438(12) 0.7896(3) 0.0448(6) Uani d . 1 . .
H H24 0.0287 0.1084 0.8367 0.054 Uiso calc R 1 . .
C C25 0.14818(19) 0.06867(11) 0.7701(2) 0.0373(6) Uani d . 1 . .
H H25 0.1353 0.0309 0.8038 0.045 Uiso calc R 1 . .
C C26 0.22985(17) 0.07764(9) 0.7019(2) 0.0302(5) Uani d . 1 . .
H H26 0.2712 0.0454 0.6865 0.036 Uiso calc R 1 . .
C C28 0.34691(18) 0.34526(9) 0.5243(2) 0.0283(5) Uani d . 1 . .
H H28A 0.3503 0.3533 0.6241 0.034 Uiso calc R 1 . .
H H28B 0.2796 0.3564 0.4800 0.034 Uiso calc R 1 . .
C C29 0.42374(18) 0.38177(9) 0.4653(2) 0.0283(5) Uani d . 1 . .

loop_
_atom_site_aniso_label
_atom_site_aniso_U_11
_atom_site_aniso_U_22
_atom_site_aniso_U_33
_atom_site_aniso_U_12
_atom_site_aniso_U_13
_atom_site_aniso_U_23
O1 0.0392(9) 0.0284(8) 0.0331(8) 0.0021(7) 0.0093(7) 0.0077(7)
O2 0.0459(10) 0.0230(8) 0.0315(8) 0.0001(7) 0.0113(7) 0.0056(6)
O3 0.0482(10) 0.0198(8) 0.0485(10) -0.0050(7) 0.0193(8) -0.0104(7)
O4 0.0519(10) 0.0236(8) 0.0297(8) -0.0043(7) 0.0015(8) 0.0056(6)
O5 0.0489(10) 0.0262(8) 0.0355(9) -0.0064(7) 0.0075(8) -0.0109(7)
O6 0.0595(11) 0.0172(7) 0.0255(8) 0.0016(7) 0.0117(8) 0.0007(6)
O7 0.0482(10) 0.0249(8) 0.0427(10) -0.0011(7) 0.0203(8) -0.0026(7)
O8 0.0500(10) 0.0126(7) 0.0336(8) -0.0012(6) 0.0140(7) -0.0002(6)
N1 0.0405(11) 0.0174(8) 0.0325(10) -0.0005(8) 0.0082(8) 0.0051(7)
N2 0.0407(11) 0.0128(8) 0.0338(10) 0.0013(8) 0.0085(9) -0.0005(7)
N3 0.0407(11) 0.0145(8) 0.0273(9) 0.0007(8) 0.0054(8) 0.0013(7)
N4 0.0399(11) 0.0138(8) 0.0272(9) -0.0029(8) 0.0076(8) -0.0043(7)
N5 0.0464(12) 0.0147(8) 0.0247(9) 0.0009(8) 0.0091(8) -0.0006(7)
C4 0.0439(15) 0.0477(15) 0.0358(13) -0.0069(12) 0.0040(11) 0.0025(11)
C3 0.0411(14) 0.0271(12) 0.0507(15) 0.0024(11) 0.0075(12) 0.0041(11)
C2 0.0389(14) 0.0490(15) 0.0377(13) 0.0035(12) 0.0087(11) 0.0060(11)
C1 0.0361(13) 0.0307(12) 0.0344(12) 0.0014(10) 0.0016(10) 0.0056(10)
C5 0.0382(13) 0.0171(10) 0.0306(11) -0.0033(9) 0.0064(10) 0.0012(8)
C6 0.0426(13) 0.0162(10) 0.0337(12) -0.0020(9) 0.0085(10) 0.0014(8)
C7 0.0389(13) 0.0156(10) 0.0274(11) 0.0013(9) 0.0069(10) 0.0000(8)
C8 0.0353(12) 0.0145(9) 0.0291(11) 0.0006(9) 0.0053(9) 0.0008(8)
C16 0.0357(12) 0.0173(10) 0.0272(11) -0.0017(9) 0.0077(9) 0.0033(8)
C9 0.0421(13) 0.0191(10) 0.0345(12) -0.0004(9) 0.0091(11) -0.0040(9)
C10 0.0382(13) 0.0211(10) 0.0390(13) 0.0026(10) 0.0117(10) -0.0025(9)
C11 0.0472(15) 0.0276(12) 0.0443(14) -0.0027(11) 0.0180(12) -0.0011(10)
C12 0.0538(17) 0.0361(14) 0.0542(16) -0.0008(13) 0.0243(14) 0.0062(12)
C13 0.0427(15) 0.0278(13) 0.074(2) -0.0024(11) 0.0228(14) 0.0051(13)
C14 0.0352(14) 0.0312(13) 0.0636(18) -0.0021(11) 0.0121(13) -0.0074(12)
C15 0.0345(13) 0.0282(12) 0.0479(14) 0.0019(10) 0.0104(11) -0.0039(11)
C17 0.0464(14) 0.0144(10) 0.0355(12) -0.0060(9) 0.0091(11) -0.0036(9)
C18 0.0411(13) 0.0156(9) 0.0285(11) -0.0016(9) 0.0029(10) 0.0009(8)
C19 0.0410(13) 0.0150(10) 0.0233(10) 0.0018(9) 0.0074(10) 0.0008(8)
C27 0.0402(13) 0.0139(10) 0.0262(11) -0.0004(9) 0.0090(10) 0.0021(8)
C20 0.0382(12) 0.0144(9) 0.0294(11) 0.0005(9) 0.0044(10) 0.0000(8)
C21 0.0385(13) 0.0171(10) 0.0314(11) 0.0010(9) 0.0055(10) 0.0007(8)
C22 0.0481(15) 0.0204(11) 0.0535(15) 0.0051(11) 0.0157(13) 0.0030(10)
C23 0.0503(16) 0.0329(14) 0.0653(18) 0.0102(12) 0.0248(14) 0.0028(12)
C24 0.0461(15) 0.0385(14) 0.0538(16) 0.0029(12) 0.0212(13) 0.0034(12)
C25 0.0417(14) 0.0307(12) 0.0399(13) -0.0031(11) 0.0073(11) 0.0046(10)
C26 0.0357(12) 0.0193(10) 0.0356(12) -0.0003(9) 0.0047(10) 0.0007(9)
C28 0.0430(13) 0.0130(10) 0.0307(11) 0.0006(9) 0.0115(10) -0.0017(8)
C29 0.0444(13) 0.0155(10) 0.0255(11) -0.0007(9) 0.0068(10) -0.0004(8)

loop_
_atom_type_symbol
_atom_type_description
_atom_type_scat_dispersion_real
_atom_type_scat_dispersion_imag
_atom_type_scat_source
C C 0.0181 0.0091 'International Tables Vol C Tables 4.2.6.8 and 6.1.1.4'
H H 0.0000 0.0000 'International Tables Vol C Tables 4.2.6.8 and 6.1.1.4'
N N 0.0311 0.0180 'International Tables Vol C Tables 4.2.6.8 and 6.1.1.4'
O O 0.0492 0.0322 'International Tables Vol C Tables 4.2.6.8 and 6.1.1.4'

loop_
_geom_angle_atom_site_label_1
_geom_angle_atom_site_label_2
_geom_angle_atom_site_label_3
_geom_angle_site_symmetry_1
_geom_angle_site_symmetry_3
_geom_angle
_geom_angle_publ_flag
C5 O1 C1 . . 121.59(17) ?
C29 O8 H8 . . 109.5 ?
C5 N1 C6 . . 121.64(19) ?
C5 N1 H1 . . 119.2 ?
C6 N1 H1 . . 119.2 ?
C7 N2 C8 . . 124.78(18) ?
C7 N2 H2 . . 117.6 ?
C8 N2 H2 . . 117.6 ?
C16 N3 C17 . . 121.46(19) ?
C16 N3 H3 . . 119.3 ?
C17 N3 H3 . . 119.3 ?
C18 N4 C19 . . 123.23(18) ?
C18 N4 H4 . . 118.4 ?
C19 N4 H4 . . 118.4 ?
C27 N5 C28 . . 120.81(18) ?
C27 N5 H5 . . 119.6 ?
C28 N5 H5 . . 119.6 ?
C1 C4 H4A . . 109.5 ?
C1 C4 H4B . . 109.5 ?
H4A C4 H4B . . 109.5 ?
C1 C4 H4C . . 109.5 ?
H4A C4 H4C . . 109.5 ?
H4B C4 H4C . . 109.5 ?
C1 C3 H3A . . 109.5 ?
C1 C3 H3B . . 109.5 ?
H3A C3 H3B . . 109.5 ?
C1 C3 H3C . . 109.5 ?
H3A C3 H3C . . 109.5 ?
H3B C3 H3C . . 109.5 ?
C1 C2 H2A . . 109.5 ?
C1 C2 H2B . . 109.5 ?
H2A C2 H2B . . 109.5 ?
C1 C2 H2C . . 109.5 ?
H2A C2 H2C . . 109.5 ?
H2B C2 H2C . . 109.5 ?
O1 C1 C2 . . 102.10(18) ?
O1 C1 C4 . . 110.1(2) ?
C2 C1 C4 . . 111.0(2) ?
O1 C1 C3 . . 110.02(19) ?
C2 C1 C3 . . 110.8(2) ?
C4 C1 C3 . . 112.4(2) ?
O2 C5 O1 . . 125.1(2) ?
O2 C5 N1 . . 123.5(2) ?
O1 C5 N1 . . 111.42(19) ?
N1 C6 C7 . . 111.97(18) ?
N1 C6 H6A . . 109.2 ?
C7 C6 H6A . . 109.2 ?
N1 C6 H6B . . 109.2 ?
C7 C6 H6B . . 109.2 ?
H6A C6 H6B . . 107.9 ?
O3 C7 N2 . . 123.5(2) ?
O3 C7 C6 . . 121.6(2) ?
N2 C7 C6 . . 114.83(18) ?
C9 C8 N2 . . 120.41(19) ?
C9 C8 C16 . . 124.8(2) ?
N2 C8 C16 . . 114.67(18) y
O4 C16 N3 . . 123.1(2) ?
O4 C16 C8 . . 121.43(19) ?
N3 C16 C8 . . 115.48(18) ?
C8 C9 C10 . . 129.9(2) y
C8 C9 H9 . . 115.1 ?
C10 C9 H9 . . 115.1 ?
C15 C10 C11 . . 118.0(2) ?
C15 C10 C9 . . 124.0(2) ?
C11 C10 C9 . . 118.0(2) ?
C12 C11 C10 . . 120.9(2) ?
C12 C11 H11 . . 119.5 ?
C10 C11 H11 . . 119.5 ?
C13 C12 C11 . . 120.6(3) ?
C13 C12 H12 . . 119.7 ?
C11 C12 H12 . . 119.7 ?
C12 C13 C14 . . 119.4(3) ?
C12 C13 H13 . . 120.3 ?
C14 C13 H13 . . 120.3 ?
C13 C14 C15 . . 120.8(3) ?
C13 C14 H14 . . 119.6 ?
C15 C14 H14 . . 119.6 ?
C10 C15 C14 . . 120.3(2) ?
C10 C15 H15 . . 119.8 ?
C14 C15 H15 . . 119.8 ?
N3 C17 C18 . . 115.72(19) ?
N3 C17 H17A . . 108.4 ?
C18 C17 H17A . . 108.4 ?
N3 C17 H17B . . 108.4 ?
C18 C17 H17B . . 108.4 ?
H17A C17 H17B . . 107.4 ?
O5 C18 N4 . . 121.9(2) ?
O5 C18 C17 . . 119.8(2) ?
N4 C18 C17 . . 118.27(19) ?
C20 C19 N4 . . 120.54(19) ?
C20 C19 C27 . . 125.2(2) ?
N4 C19 C27 . . 114.04(18) y
O6 C27 N5 . . 123.84(19) ?
O6 C27 C19 . . 123.15(18) ?
N5 C27 C19 . . 112.95(18) ?
C19 C20 C21 . . 129.9(2) y
C19 C20 H20 . . 115.1 ?
C21 C20 H20 . . 115.1 ?
C22 C21 C26 . . 116.9(2) ?
C22 C21 C20 . . 125.7(2) ?
C26 C21 C20 . . 117.3(2) ?
C23 C22 C21 . . 121.0(2) ?
C23 C22 H22 . . 119.5 ?
C21 C22 H22 . . 119.5 ?
C22 C23 C24 . . 121.0(2) ?
C22 C23 H23 . . 119.5 ?
C24 C23 H23 . . 119.5 ?
C25 C24 C23 . . 119.1(2) ?
C25 C24 H24 . . 120.4 ?
C23 C24 H24 . . 120.4 ?
C26 C25 C24 . . 120.2(2) ?
C26 C25 H25 . . 119.9 ?
C24 C25 H25 . . 119.9 ?
C25 C26 C21 . . 121.8(2) ?
C25 C26 H26 . . 119.1 ?
C21 C26 H26 . . 119.1 ?
N5 C28 C29 . . 111.92(19) ?
N5 C28 H28A . . 109.2 ?
C29 C28 H28A . . 109.2 ?
N5 C28 H28B . . 109.2 ?
C29 C28 H28B . . 109.2 ?
H28A C28 H28B . . 107.9 ?
O7 C29 O8 . . 120.0(2) ?
O7 C29 C28 . . 126.64(19) ?
O8 C29 C28 . . 113.32(19) ?

loop_
_geom_bond_atom_site_label_1
_geom_bond_atom_site_label_2
_geom_bond_site_symmetry_2
_geom_bond_distance
_geom_bond_publ_flag
O1 C5 . 1.326(3) ?
O1 C1 . 1.479(3) ?
O2 C5 . 1.235(3) ?
O3 C7 . 1.226(2) ?
O4 C16 . 1.229(3) y
O5 C18 . 1.231(3) ?
O6 C27 . 1.228(3) y
O7 C29 . 1.189(3) ?
O8 C29 . 1.357(2) ?
O8 H8 . 0.8400 ?
N1 C5 . 1.342(3) ?
N1 C6 . 1.435(3) ?
N1 H1 . 0.8800 ?
N2 C7 . 1.342(3) ?
N2 C8 . 1.422(3) y
N2 H2 . 0.8800 ?
N3 C16 . 1.338(3) ?
N3 C17 . 1.447(3) ?
N3 H3 . 0.8800 ?
N4 C18 . 1.349(3) ?
N4 C19 . 1.408(3) y
N4 H4 . 0.8800 ?
N5 C27 . 1.339(3) ?
N5 C28 . 1.439(2) ?
N5 H5 . 0.8800 ?
C4 C1 . 1.511(3) ?
C4 H4A . 0.9800 ?
C4 H4B . 0.9800 ?
C4 H4C . 0.9800 ?
C3 C1 . 1.521(3) ?
C3 H3A . 0.9800 ?
C3 H3B . 0.9800 ?
C3 H3C . 0.9800 ?
C2 C1 . 1.510(4) ?
C2 H2A . 0.9800 ?
C2 H2B . 0.9800 ?
C2 H2C . 0.9800 ?
C6 C7 . 1.524(3) ?
C6 H6A . 0.9900 ?
C6 H6B . 0.9900 ?
C8 C9 . 1.324(3) y
C8 C16 . 1.500(3) y
C9 C10 . 1.472(3) y
C9 H9 . 0.9500 ?
C10 C15 . 1.392(3) ?
C10 C11 . 1.398(4) ?
C11 C12 . 1.387(4) ?
C11 H11 . 0.9500 ?
C12 C13 . 1.371(4) ?
C12 H12 . 0.9500 ?
C13 C14 . 1.379(4) ?
C13 H13 . 0.9500 ?
C14 C15 . 1.394(4) ?
C14 H14 . 0.9500 ?
C15 H15 . 0.9500 ?
C17 C18 . 1.498(3) ?
C17 H17A . 0.9900 ?
C17 H17B . 0.9900 ?
C19 C20 . 1.338(3) y
C19 C27 . 1.512(3) y
C20 C21 . 1.462(3) y
C20 H20 . 0.9500 ?
C21 C22 . 1.403(3) ?
C21 C26 . 1.406(3) ?
C22 C23 . 1.374(4) ?
C22 H22 . 0.9500 ?
C23 C24 . 1.389(4) ?
C23 H23 . 0.9500 ?
C24 C25 . 1.380(4) ?
C24 H24 . 0.9500 ?
C25 C26 . 1.377(3) ?
C25 H25 . 0.9500 ?
C26 H26 . 0.9500 ?
C28 C29 . 1.506(3) ?
C28 H28A . 0.9900 ?
C28 H28B . 0.9900 ?

loop_
_geom_contact_atom_site_label_1
_geom_contact_atom_site_label_2
_geom_contact_distance
_geom_contact_site_symmetry_1
_geom_contact_site_symmetry_2
_geom_contact_publ_flag
? ? ? ? ? ?

loop_
_geom_hbond_atom_site_label_D
_geom_hbond_atom_site_label_H
_geom_hbond_atom_site_label_A
_geom_hbond_site_symmetry_A
_geom_hbond_distance_DH
_geom_hbond_distance_HA
_geom_hbond_distance_DA
_geom_hbond_angle_DHA
N4 H4 O3 . 0.88 2.07 2.867(2) 150
O8 H8 O2 4_566 0.84 1.76 2.602(3) 177
N2 H2 O8 2_645 0.88 2.12 2.926(2) 152
N1 H1 O4 3_656 0.88 1.93 2.782(2) 163
N5 H5 O6 4_565 0.88 2.01 2.886(3) 178
N3 H3 O5 4_565 0.88 1.99 2.721(2) 139
C2 H2C Cg1 . 0.98 2.87 3.851(4) 176
C28 H28B Cg1 4_565 0.99 2.81 3.647(3) 142

loop_
_geom_torsion_atom_site_label_1
_geom_torsion_atom_site_label_2
_geom_torsion_atom_site_label_3
_geom_torsion_atom_site_label_4
_geom_torsion_site_symmetry_1
_geom_torsion_site_symmetry_2
_geom_torsion_site_symmetry_3
_geom_torsion_site_symmetry_4
_geom_torsion
_geom_torsion_publ_flag
C5 O1 C1 C2 . . . . 179.9(2) ?
C5 O1 C1 C4 . . . . 62.0(3) ?
C5 O1 C1 C3 . . . . -62.4(3) ?
C1 O1 C5 O2 . . . . -1.6(3) ?
C1 O1 C5 N1 . . . . 179.64(19) y
C6 N1 C5 O2 . . . . 10.7(3) ?
C6 N1 C5 O1 . . . . -170.52(18) y
C5 N1 C6 C7 . . . . 62.2(3) ?
C8 N2 C7 O3 . . . . -5.0(3) ?
C8 N2 C7 C6 . . . . 176.33(19) y
N1 C6 C7 O3 . . . . 17.4(3) ?
N1 C6 C7 N2 . . . . -163.93(18) y
C7 N2 C8 C9 . . . . -151.2(2) ?
C7 N2 C8 C16 . . . . 33.2(3) y
C17 N3 C16 O4 . . . . 2.9(3) ?
C17 N3 C16 C8 . . . . -175.0(2) y
C9 C8 C16 O4 . . . . -112.9(3) ?
N2 C8 C16 O4 . . . . 62.5(3) ?
C9 C8 C16 N3 . . . . 65.0(3) ?
N2 C8 C16 N3 . . . . -119.6(2) y
N2 C8 C9 C10 . . . . -176.9(2) y
C16 C8 C9 C10 . . . . -1.8(4) ?
C8 C9 C10 C15 . . . . 25.4(4) y
C8 C9 C10 C11 . . . . -155.1(3) y
C15 C10 C11 C12 . . . . -1.9(4) ?
C9 C10 C11 C12 . . . . 178.5(2) ?
C10 C11 C12 C13 . . . . 0.6(4) ?
C11 C12 C13 C14 . . . . 0.5(4) ?
C12 C13 C14 C15 . . . . -0.2(4) ?
C11 C10 C15 C14 . . . . 2.2(3) ?
C9 C10 C15 C14 . . . . -178.3(2) ?
C13 C14 C15 C10 . . . . -1.2(4) ?
C16 N3 C17 C18 . . . . -83.2(3) y
C19 N4 C18 O5 . . . . 5.6(3) ?
C19 N4 C18 C17 . . . . -172.19(19) y
N3 C17 C18 O5 . . . . 176.9(2) ?
N3 C17 C18 N4 . . . . -5.3(3) y
C18 N4 C19 C20 . . . . -148.9(2) ?
C18 N4 C19 C27 . . . . 35.8(3) y
C28 N5 C27 O6 . . . . 7.8(4) ?
C28 N5 C27 C19 . . . . -174.9(2) y
C20 C19 C27 O6 . . . . 57.6(3) ?
N4 C19 C27 O6 . . . . -127.3(2) ?
C20 C19 C27 N5 . . . . -119.7(2) ?
N4 C19 C27 N5 . . . . 55.4(3) y
N4 C19 C20 C21 . . . . -176.0(2) ?
C27 C19 C20 C21 . . . . -1.2(4) ?
C19 C20 C21 C22 . . . . 20.7(4) ?
C19 C20 C21 C26 . . . . -159.7(2) ?
C26 C21 C22 C23 . . . . 2.2(4) ?
C20 C21 C22 C23 . . . . -178.1(2) ?
C21 C22 C23 C24 . . . . 0.0(4) ?
C22 C23 C24 C25 . . . . -1.2(4) ?
C23 C24 C25 C26 . . . . 0.1(4) ?
C24 C25 C26 C21 . . . . 2.2(4) ?
C22 C21 C26 C25 . . . . -3.3(3) ?
C20 C21 C26 C25 . . . . 177.0(2) ?
C27 N5 C28 C29 . . . . 122.3(2) y
N5 C28 C29 O7 . . . . 3.7(3) ?
N5 C28 C29 O8 . . . . -178.31(18) ?

loop_
_cod_related_entry_id
_cod_related_entry_database
_cod_related_entry_code
1 ChemSpider 30654227
